data_4128868
loop_
_publ_author_name
'Bhardwaj, Rajni M.'
'McMahon, Jennifer A.'
'Nyman, Jonas'
'Price, Louise S.'
'Konar, Sumit'
'Oswald, Iain D. H.'
'Pulham, Colin R.'
'Price, Sarah L.'
'Reutzel-Edens, Susan M'

_publ_section_title
;
 A Prolific Solvate Former, Galunisertib, under the Pressure of Crystal
 Structure Prediction, Produces Ten Diverse Polymorphs.
;
_journal_issue 35
_journal_name_full 'Journal of the American Chemical Society'
_journal_page_first 13887
_journal_page_last 13897
_journal_paper_doi 10.1021/jacs.9b06634
_journal_volume 141
_journal_year 2019
_chemical_formula_moiety 'C22 H19 N5 O C4 H8 O'
_chemical_formula_sum 'C26 H27 N5 O2'
_chemical_formula_weight 441.52
_chemical_name_common 'TGF beta'
_space_group_crystal_system monoclinic
_space_group_IT_number 14
_space_group_name_Hall '-P 2ybc'
_space_group_name_H-M_alt 'P 1 21/c 1'
_atom_sites_solution_hydrogens mixed
_audit_creation_method SHELXL-2018/3
_cell_angle_alpha 90
_cell_angle_beta 93.551(7)
_cell_angle_gamma 90
_cell_formula_units_Z 4
_cell_length_a 12.1495(14)
_cell_length_b 8.4511(9)
_cell_length_c 20.111(2)
_cell_measurement_reflns_used 9500
_cell_measurement_temperature 100(2)
_cell_measurement_theta_max 72.44
_cell_measurement_theta_min 3.64
_cell_volume 2061.0(4)
_computing_cell_refinement 'SAINT 7.46A (Bruker-AXS, 2011)'
_computing_data_collection 'APEX2 v2011.4.0 (Bruker-AXS, 2011)'
_computing_data_reduction 'SAINT 7.46A (Bruker-AXS, 2011)'
_computing_molecular_graphics 'Bruker SHELXTL'
_computing_publication_material 'Bruker SHELXTL'
_computing_structure_refinement 'SHELXL-2016/6 (Sheldrick, 2016)'
_computing_structure_solution 'SHELXT (Sheldrick, 2015)'
_diffrn_ambient_temperature 100(2)
_diffrn_detector_area_resol_mean 10.4
_diffrn_measured_fraction_theta_full 0.998
_diffrn_measured_fraction_theta_max 0.995
_diffrn_measurement_device_type 'Bruker Photon 100 CMOS'
_diffrn_measurement_method '\f and \w scans'
_diffrn_radiation_monochromator 'Incoatec I\mS multilayer optics'
_diffrn_radiation_source 'I\mS micro-focus sealed tube'
_diffrn_radiation_type CuK\a
_diffrn_radiation_wavelength 1.54178
_diffrn_reflns_av_R_equivalents 0.0884
_diffrn_reflns_av_unetI/netI 0.0315
_diffrn_reflns_Laue_measured_fraction_full 0.998
_diffrn_reflns_Laue_measured_fraction_max 0.995
_diffrn_reflns_limit_h_max 14
_diffrn_reflns_limit_h_min -14
_diffrn_reflns_limit_k_max 10
_diffrn_reflns_limit_k_min -10
_diffrn_reflns_limit_l_max 24
_diffrn_reflns_limit_l_min -24
_diffrn_reflns_number 65074
_diffrn_reflns_point_group_measured_fraction_full 0.998
_diffrn_reflns_point_group_measured_fraction_max 0.995
_diffrn_reflns_theta_full 67.679
_diffrn_reflns_theta_max 72.438
_diffrn_reflns_theta_min 3.645
_diffrn_source 'I\mS micro-focus sealed tube'
_exptl_absorpt_coefficient_mu 0.743
_exptl_absorpt_correction_T_max 0.7514
_exptl_absorpt_correction_T_min 0.6826
_exptl_absorpt_correction_type multi-scan
_exptl_absorpt_process_details 'SADABS (Sheldrick, 2009)'
_exptl_crystal_colour colourless
_exptl_crystal_density_diffrn 1.423
_exptl_crystal_description platy
_exptl_crystal_F_000 936
_exptl_crystal_size_max 0.099
_exptl_crystal_size_mid 0.095
_exptl_crystal_size_min 0.017
_refine_diff_density_max 0.285
_refine_diff_density_min -0.194
_refine_diff_density_rms 0.040
_refine_ls_extinction_coef 0.00146(8)
_refine_ls_extinction_expression Fc^*^=kFc[1+0.001xFc^2^\l^3^/sin(2\q)]^-1/4^
_refine_ls_extinction_method 'SHELXL-2018/3 (Sheldrick 2018)'
_refine_ls_goodness_of_fit_ref 0.616
_refine_ls_hydrogen_treatment mixed
_refine_ls_matrix_type full
_refine_ls_number_parameters 319
_refine_ls_number_reflns 4063
_refine_ls_number_restraints 0
_refine_ls_restrained_S_all 0.616
_refine_ls_R_factor_all 0.0581
_refine_ls_R_factor_gt 0.0412
_refine_ls_shift/su_max 0.013
_refine_ls_shift/su_mean 0.001
_refine_ls_structure_factor_coef Fsqd
_refine_ls_weighting_details 'w=1/[\s^2^(Fo^2^)+7.4981P] where P=(Fo^2^+2Fc^2^)/3'
_refine_ls_weighting_scheme calc
_refine_ls_wR_factor_gt 0.0769
_refine_ls_wR_factor_ref 0.0884
_reflns_Friedel_coverage 0.000
_reflns_number_gt 3241
_reflns_number_total 4063
_reflns_threshold_expression 'I > 2\s(I)'
_cod_data_source_file ja9b06634_si_001.cif
_cod_data_source_block Galunisertib_MEK_III
_cod_original_sg_symbol_H-M 'P 21/c'
_cod_database_code 4128868
_shelx_shelxl_version_number 2018/3
_shelx_space_group_comment
;
The symmetry employed for this shelxl refinement is uniquely defined
by the following loop, which should always be used as a source of
symmetry information in preference to the above space-group names.
They are only intended as comments.
;
_shelx_estimated_absorpt_t_min 0.930
_shelx_estimated_absorpt_t_max 0.987

loop_
_space_group_symop_operation_xyz
'x, y, z'
'-x, y+1/2, -z+1/2'
'-x, -y, -z'
'x, -y-1/2, z-1/2'

loop_
_atom_site_label
_atom_site_type_symbol
_atom_site_fract_x
_atom_site_fract_y
_atom_site_fract_z
_atom_site_U_iso_or_equiv
_atom_site_adp_type
_atom_site_occupancy
_atom_site_site_symmetry_order
_atom_site_calc_flag
_atom_site_refinement_flags_posn
_atom_site_refinement_flags_adp
_atom_site_refinement_flags_occupancy
_atom_site_disorder_assembly
_atom_site_disorder_group
O26 O 0.09687(10) 0.64320(16) 0.53058(6) 0.0252(3) Uani 1 1 d . . . A 2
N10 N 0.55826(12) 0.91627(17) 0.58523(7) 0.0198(3) Uani 1 1 d . . . A 2
N19 N 0.20759(12) 0.96787(17) 0.81123(7) 0.0188(3) Uani 1 1 d . . . A 2
N3 N 0.35194(11) 0.54420(17) 0.67347(7) 0.0184(3) Uani 1 1 d . . . A 2
N9 N 0.52568(12) 0.76632(17) 0.57216(7) 0.0197(3) Uani 1 1 d . . . A 2
N27 N -0.05312(13) 0.55821(19) 0.58103(8) 0.0222(3) Uani 1 1 d . . . A 2
C16 C 0.34878(13) 0.91149(19) 0.70549(8) 0.0159(3) Uani 1 1 d . . . A 2
C23 C 0.08151(14) 0.72646(19) 0.64205(8) 0.0161(3) Uani 1 1 d . . . A 2
C26 C 0.04121(14) 0.6387(2) 0.58025(8) 0.0175(4) Uani 1 1 d . . . A 2
C8 C 0.44483(13) 0.7434(2) 0.61395(8) 0.0163(3) Uani 1 1 d . . . A 2
C15 C 0.42724(13) 0.8805(2) 0.65387(8) 0.0158(3) Uani 1 1 d . . . A 2
C24 C 0.18613(13) 0.78851(19) 0.64266(8) 0.0151(3) Uani 1 1 d . . . A 2
H24 H 0.226135 0.781010 0.603666 0.018 Uiso 1 1 calc R U . A 2
C17 C 0.38368(14) 0.9916(2) 0.76271(8) 0.0180(4) Uani 1 1 d . . . A 2
H17 H 0.457395 1.029123 0.768127 0.022 Uiso 1 1 calc R U . A 2
C25 C 0.23566(13) 0.86314(19) 0.69978(8) 0.0149(3) Uani 1 1 d . . . A 2
C4 C 0.38932(13) 0.5880(2) 0.61463(9) 0.0175(4) Uani 1 1 d . . . A 2
C20 C 0.16987(14) 0.88820(19) 0.75481(8) 0.0168(4) Uani 1 1 d . . . A 2
C21 C 0.06106(14) 0.8275(2) 0.75270(9) 0.0199(4) Uani 1 1 d . . . A 2
H21 H 0.016873 0.844216 0.789411 0.024 Uiso 1 1 calc R U . A 2
C22 C 0.01888(14) 0.7451(2) 0.69852(9) 0.0202(4) Uani 1 1 d . . . A 2
H22 H -0.052769 0.700184 0.698756 0.024 Uiso 1 1 calc R U . A 2
C18 C 0.31047(14) 1.0178(2) 0.81306(8) 0.0191(4) Uani 1 1 d . . . A 2
H18 H 0.337141 1.075814 0.851194 0.023 Uiso 1 1 calc R U . A 2
C14 C 0.50492(14) 0.9875(2) 0.63341(8) 0.0180(4) Uani 1 1 d . . . A 2
C2 C 0.29236(14) 0.4105(2) 0.67567(10) 0.0223(4) Uani 1 1 d . . . A 2
C5 C 0.37313(15) 0.4975(2) 0.55711(9) 0.0231(4) Uani 1 1 d . . . A 2
H5 H 0.402804 0.529913 0.516678 0.028 Uiso 1 1 calc R U . A 2
C13 C 0.55318(15) 1.1476(2) 0.64707(9) 0.0227(4) Uani 1 1 d . . . A 2
H13A H 0.599131 1.149079 0.689478 0.027 Uiso 1 1 calc R U . A 2
H13B H 0.494934 1.229198 0.648688 0.027 Uiso 1 1 calc R U . A 2
C6 C 0.31276(16) 0.3592(2) 0.56019(11) 0.0303(5) Uani 1 1 d . . . A 2
H6 H 0.300025 0.295041 0.521705 0.036 Uiso 1 1 calc R U . A 2
C7 C 0.27114(15) 0.3156(2) 0.62000(11) 0.0290(4) Uani 1 1 d . . . A 2
H7 H 0.228594 0.221810 0.622953 0.035 Uiso 1 1 calc R U . A 2
C11 C 0.64682(15) 1.0082(2) 0.55801(10) 0.0272(4) Uani 1 1 d . . . A 2
H11A H 0.640938 1.008738 0.508688 0.033 Uiso 1 1 calc R U . A 2
H11B H 0.720396 0.968219 0.573889 0.033 Uiso 1 1 calc R U . A 2
C1 C 0.24833(17) 0.3725(2) 0.74190(11) 0.0328(5) Uani 1 1 d . . . A 2
H1A H 0.309809 0.362158 0.775529 0.049 Uiso 1 1 calc R U . A 2
H1B H 0.207126 0.272873 0.738655 0.049 Uiso 1 1 calc R U . A 2
H1C H 0.199294 0.457818 0.754785 0.049 Uiso 1 1 calc R U . A 2
C12 C 0.62393(19) 1.1727(3) 0.58668(11) 0.0362(5) Uani 1 1 d . . . A 2
H12A H 0.583837 1.239215 0.552669 0.043 Uiso 1 1 calc R U . A 2
H12B H 0.694066 1.225999 0.600845 0.043 Uiso 1 1 calc R U . A 2
H27A H -0.0919(17) 0.548(3) 0.6179(11) 0.028(6) Uiso 1 1 d . . . B 2
H27B H -0.0749(18) 0.498(3) 0.5441(11) 0.037(6) Uiso 1 1 d . . . C 2
C1S C -0.0247(11) 0.0968(16) 0.5867(6) 0.035(4) Uani 0.5 1 d . . P D 1
H1SD H -0.069585 0.009202 0.601913 0.053 Uiso 0.5 1 calc R U P D 1
H1SE H -0.072465 0.187205 0.574713 0.053 Uiso 0.5 1 calc R U P D 1
H1SF H 0.029508 0.127708 0.622421 0.053 Uiso 0.5 1 calc R U P D 1
O1S O 0.131(2) 0.051(3) 0.5188(12) 0.037(4) Uani 0.25 1 d . . P D 1
C2S C 0.0354(4) 0.0442(5) 0.5256(2) 0.0313(9) Uani 0.5 1 d . . P D 1
C1SA C -0.0327(14) 0.0960(18) 0.5842(8) 0.059(5) Uani 0.5 1 d . . P E 2
H1SA H 0.001127 0.198251 0.574930 0.089 Uiso 0.5 1 calc R U P E 2
H1SB H 0.016194 0.036166 0.615624 0.089 Uiso 0.5 1 calc R U P E 2
H1SC H -0.103666 0.113412 0.603700 0.089 Uiso 0.5 1 calc R U P E 2
O1SA O -0.122(2) -0.075(3) 0.4937(14) 0.059(7) Uani 0.25 1 d . . P E 2
C2SA C -0.0506(4) 0.0044(6) 0.5207(3) 0.0490(14) Uani 0.5 1 d . . P E 2

loop_
_atom_site_aniso_label
_atom_site_aniso_U_11
_atom_site_aniso_U_22
_atom_site_aniso_U_33
_atom_site_aniso_U_23
_atom_site_aniso_U_13
_atom_site_aniso_U_12
O26 0.0238(7) 0.0342(8) 0.0179(6) -0.0067(5) 0.0051(5) -0.0097(6)
N10 0.0185(7) 0.0187(7) 0.0226(8) -0.0015(6) 0.0045(6) -0.0047(6)
N19 0.0218(8) 0.0179(7) 0.0168(7) -0.0014(6) 0.0014(6) 0.0003(6)
N3 0.0146(7) 0.0156(7) 0.0251(8) 0.0023(6) 0.0021(6) 0.0017(6)
N9 0.0176(7) 0.0181(7) 0.0237(8) -0.0019(6) 0.0033(6) -0.0026(6)
N27 0.0227(8) 0.0281(9) 0.0160(7) -0.0044(7) 0.0029(6) -0.0088(7)
C16 0.0180(8) 0.0124(8) 0.0173(8) 0.0018(6) 0.0007(6) 0.0013(6)
C23 0.0172(8) 0.0142(8) 0.0166(8) -0.0003(7) 0.0004(6) 0.0013(6)
C26 0.0164(8) 0.0188(9) 0.0172(8) 0.0001(7) 0.0000(7) 0.0006(7)
C8 0.0148(8) 0.0168(8) 0.0171(8) 0.0003(7) 0.0000(6) 0.0006(7)
C15 0.0134(8) 0.0169(8) 0.0169(8) 0.0001(7) -0.0011(6) -0.0008(6)
C24 0.0152(8) 0.0150(8) 0.0155(8) 0.0009(6) 0.0026(6) 0.0030(6)
C17 0.0158(8) 0.0175(8) 0.0202(8) -0.0001(7) -0.0014(7) -0.0010(7)
C25 0.0165(8) 0.0119(8) 0.0163(8) 0.0012(6) 0.0015(6) 0.0020(6)
C4 0.0115(8) 0.0174(8) 0.0237(9) 0.0000(7) 0.0011(7) 0.0024(6)
C20 0.0198(9) 0.0144(8) 0.0162(8) 0.0003(7) 0.0011(7) 0.0016(7)
C21 0.0197(9) 0.0217(9) 0.0192(9) -0.0025(7) 0.0069(7) -0.0016(7)
C22 0.0169(9) 0.0214(9) 0.0227(9) -0.0016(7) 0.0044(7) -0.0032(7)
C18 0.0234(9) 0.0170(8) 0.0167(8) -0.0022(7) -0.0016(7) 0.0002(7)
C14 0.0176(8) 0.0188(9) 0.0172(8) -0.0006(7) -0.0011(6) 0.0006(7)
C2 0.0140(8) 0.0165(9) 0.0364(11) 0.0056(8) 0.0018(7) 0.0026(7)
C5 0.0231(9) 0.0210(9) 0.0254(9) -0.0031(8) 0.0028(7) -0.0004(7)
C13 0.0206(9) 0.0190(9) 0.0285(10) -0.0019(8) 0.0008(7) -0.0043(7)
C6 0.0318(11) 0.0217(10) 0.0371(11) -0.0084(8) -0.0005(9) -0.0025(8)
C7 0.0234(10) 0.0165(9) 0.0471(12) -0.0003(9) 0.0022(9) -0.0050(7)
C11 0.0243(10) 0.0284(10) 0.0299(10) -0.0005(8) 0.0092(8) -0.0095(8)
C1 0.0286(10) 0.0257(10) 0.0450(12) 0.0111(9) 0.0106(9) -0.0014(8)
C12 0.0426(12) 0.0281(11) 0.0393(12) -0.0029(9) 0.0130(10) -0.0156(9)
C1S 0.028(5) 0.040(8) 0.039(6) -0.013(5) 0.006(4) 0.012(5)
O1S 0.014(5) 0.051(11) 0.045(5) 0.004(5) -0.001(4) 0.007(6)
C2S 0.027(3) 0.031(2) 0.035(3) 0.001(2) -0.001(2) 0.003(2)
C1SA 0.055(8) 0.039(9) 0.080(10) 0.014(7) -0.016(6) -0.009(6)
O1SA 0.038(11) 0.035(8) 0.105(18) -0.012(10) 0.018(10) -0.023(8)
C2SA 0.038(4) 0.026(2) 0.080(5) 0.001(3) -0.015(3) 0.000(2)

loop_
_atom_type_symbol
_atom_type_description
_atom_type_scat_dispersion_real
_atom_type_scat_dispersion_imag
_atom_type_scat_source
C C 0.0181 0.0091 'International Tables Vol C Tables 4.2.6.8 and 6.1.1.4'
H H 0.0000 0.0000 'International Tables Vol C Tables 4.2.6.8 and 6.1.1.4'
N N 0.0311 0.0180 'International Tables Vol C Tables 4.2.6.8 and 6.1.1.4'
O O 0.0492 0.0322 'International Tables Vol C Tables 4.2.6.8 and 6.1.1.4'

loop_
_geom_angle_atom_site_label_1
_geom_angle_atom_site_label_2
_geom_angle_atom_site_label_3
_geom_angle
_geom_angle_site_symmetry_1
_geom_angle_site_symmetry_3
C14 N10 N9 114.41(14) . .
C14 N10 C11 115.61(15) . .
N9 N10 C11 129.85(15) . .
C18 N19 C20 116.58(15) . .
C2 N3 C4 118.16(16) . .
C8 N9 N10 103.32(14) . .
C26 N27 H27A 123.2(13) . .
C26 N27 H27B 118.3(14) . .
H27A N27 H27B 117.9(19) . .
C17 C16 C25 116.81(15) . .
C17 C16 C15 119.71(15) . .
C25 C16 C15 123.48(15) . .
C24 C23 C22 119.58(15) . .
C24 C23 C26 116.70(15) . .
C22 C23 C26 123.71(15) . .
O26 C26 N27 122.45(16) . .
O26 C26 C23 118.99(15) . .
N27 C26 C23 118.56(15) . .
N9 C8 C15 111.92(15) . .
N9 C8 C4 119.03(15) . .
C15 C8 C4 129.03(15) . .
C14 C15 C8 103.47(14) . .
C14 C15 C16 125.00(15) . .
C8 C15 C16 131.53(15) . .
C23 C24 C25 121.67(15) . .
C23 C24 H24 119.2 . .
C25 C24 H24 119.2 . .
C16 C17 C18 120.19(16) . .
C16 C17 H17 119.9 . .
C18 C17 H17 119.9 . .
C24 C25 C20 117.93(15) . .
C24 C25 C16 123.46(15) . .
C20 C25 C16 118.60(15) . .
N3 C4 C5 122.84(16) . .
N3 C4 C8 115.60(15) . .
C5 C4 C8 121.50(16) . .
N19 C20 C21 117.74(15) . .
N19 C20 C25 122.80(15) . .
C21 C20 C25 119.46(15) . .
C22 C21 C20 120.80(16) . .
C22 C21 H21 119.6 . .
C20 C21 H21 119.6 . .
C21 C22 C23 120.23(16) . .
C21 C22 H22 119.9 . .
C23 C22 H22 119.9 . .
N19 C18 C17 124.80(16) . .
N19 C18 H18 117.6 . .
C17 C18 H18 117.6 . .
N10 C14 C15 106.85(15) . .
N10 C14 C13 109.73(15) . .
C15 C14 C13 143.35(16) . .
N3 C2 C7 122.20(17) . .
N3 C2 C1 115.55(17) . .
C7 C2 C1 122.24(17) . .
C4 C5 C6 118.39(18) . .
C4 C5 H5 120.8 . .
C6 C5 H5 120.8 . .
C14 C13 C12 102.17(15) . .
C14 C13 H13A 111.3 . .
C12 C13 H13A 111.3 . .
C14 C13 H13B 111.3 . .
C12 C13 H13B 111.3 . .
H13A C13 H13B 109.2 . .
C7 C6 C5 119.18(18) . .
C7 C6 H6 120.4 . .
C5 C6 H6 120.4 . .
C2 C7 C6 119.16(17) . .
C2 C7 H7 120.4 . .
C6 C7 H7 120.4 . .
N10 C11 C12 100.71(15) . .
N10 C11 H11A 111.6 . .
C12 C11 H11A 111.6 . .
N10 C11 H11B 111.6 . .
C12 C11 H11B 111.6 . .
H11A C11 H11B 109.4 . .
C2 C1 H1A 109.5 . .
C2 C1 H1B 109.5 . .
H1A C1 H1B 109.5 . .
C2 C1 H1C 109.5 . .
H1A C1 H1C 109.5 . .
H1B C1 H1C 109.5 . .
C11 C12 C13 107.06(15) . .
C11 C12 H12A 110.3 . .
C13 C12 H12A 110.3 . .
C11 C12 H12B 110.3 . .
C13 C12 H12B 110.3 . .
H12A C12 H12B 108.6 . .
C2S C1S H1SD 109.5 . .
C2S C1S H1SE 109.5 . .
H1SD C1S H1SE 109.5 . .
C2S C1S H1SF 109.5 . .
H1SD C1S H1SF 109.5 . .
H1SE C1S H1SF 109.5 . .
O1S C2S C2S 118.2(15) . 3_556
O1S C2S C1S 126.8(14) . .
C2S C2S C1S 114.4(7) 3_556 .
C2SA C1SA H1SA 109.5 . .
C2SA C1SA H1SB 109.5 . .
H1SA C1SA H1SB 109.5 . .
C2SA C1SA H1SC 109.5 . .
H1SA C1SA H1SC 109.5 . .
H1SB C1SA H1SC 109.5 . .
O1SA C2SA C1SA 137.5(17) . .
O1SA C2SA C2SA 108.1(17) . 3_556
C1SA C2SA C2SA 114.2(9) . 3_556

loop_
_geom_bond_atom_site_label_1
_geom_bond_atom_site_label_2
_geom_bond_distance
_geom_bond_site_symmetry_2
O26 C26 1.241(2) .
N10 C14 1.341(2) .
N10 N9 1.349(2) .
N10 C11 1.461(2) .
N19 C18 1.318(2) .
N19 C20 1.374(2) .
N3 C2 1.344(2) .
N3 C4 1.345(2) .
N9 C8 1.346(2) .
N27 C26 1.334(2) .
N27 H27A 0.91(2) .
N27 H27B 0.92(2) .
C16 C17 1.379(2) .
C16 C25 1.432(2) .
C16 C15 1.476(2) .
C23 C24 1.374(2) .
C23 C22 1.414(2) .
C23 C26 1.503(2) .
C8 C15 1.433(2) .
C8 C4 1.477(2) .
C15 C14 1.388(2) .
C24 C25 1.412(2) .
C24 H24 0.9500 .
C17 C18 1.406(2) .
C17 H17 0.9500 .
C25 C20 1.421(2) .
C4 C5 1.390(2) .
C20 C21 1.416(2) .
C21 C22 1.366(2) .
C21 H21 0.9500 .
C22 H22 0.9500 .
C18 H18 0.9500 .
C14 C13 1.494(2) .
C2 C7 1.388(3) .
C2 C1 1.501(3) .
C5 C6 1.383(3) .
C5 H5 0.9500 .
C13 C12 1.545(3) .
C13 H13A 0.9900 .
C13 H13B 0.9900 .
C6 C7 1.384(3) .
C6 H6 0.9500 .
C7 H7 0.9500 .
C11 C12 1.537(3) .
C11 H11A 0.9900 .
C11 H11B 0.9900 .
C1 H1A 0.9800 .
C1 H1B 0.9800 .
C1 H1C 0.9800 .
C12 H12A 0.9900 .
C12 H12B 0.9900 .
C1S C2S 1.534(11) .
C1S H1SD 0.9800 .
C1S H1SE 0.9800 .
C1S H1SF 0.9800 .
O1S C2S 1.18(3) .
C2S C2S 1.498(9) 3_556
C1SA C2SA 1.499(17) .
C1SA H1SA 0.9800 .
C1SA H1SB 0.9800 .
C1SA H1SC 0.9800 .
O1SA C2SA 1.20(3) .
C2SA C2SA 1.529(12) 3_556

loop_
_geom_torsion_atom_site_label_1
_geom_torsion_atom_site_label_2
_geom_torsion_atom_site_label_3
_geom_torsion_atom_site_label_4
_geom_torsion
C14 N10 N9 C8 1.41(19)
C11 N10 N9 C8 177.06(17)
C24 C23 C26 O26 -8.9(2)
C22 C23 C26 O26 172.21(17)
C24 C23 C26 N27 170.84(16)
C22 C23 C26 N27 -8.1(3)
N10 N9 C8 C15 -0.36(18)
N10 N9 C8 C4 -179.01(14)
N9 C8 C15 C14 -0.70(19)
C4 C8 C15 C14 177.78(16)
N9 C8 C15 C16 179.66(16)
C4 C8 C15 C16 -1.9(3)
C17 C16 C15 C14 -41.1(2)
C25 C16 C15 C14 138.65(17)
C17 C16 C15 C8 138.49(18)
C25 C16 C15 C8 -41.8(3)
C22 C23 C24 C25 3.6(2)
C26 C23 C24 C25 -175.30(15)
C25 C16 C17 C18 2.1(2)
C15 C16 C17 C18 -178.18(15)
C23 C24 C25 C20 -6.8(2)
C23 C24 C25 C16 171.87(16)
C17 C16 C25 C24 176.17(16)
C15 C16 C25 C24 -3.6(3)
C17 C16 C25 C20 -5.2(2)
C15 C16 C25 C20 175.06(15)
C2 N3 C4 C5 -3.0(2)
C2 N3 C4 C8 174.29(14)
N9 C8 C4 N3 149.36(15)
C15 C8 C4 N3 -29.0(2)
N9 C8 C4 C5 -33.4(2)
C15 C8 C4 C5 148.26(18)
C18 N19 C20 C21 177.43(16)
C18 N19 C20 C25 -1.7(2)
C24 C25 C20 N19 -176.03(15)
C16 C25 C20 N19 5.3(2)
C24 C25 C20 C21 4.8(2)
C16 C25 C20 C21 -173.87(15)
N19 C20 C21 C22 -179.06(16)
C25 C20 C21 C22 0.1(3)
C20 C21 C22 C23 -3.4(3)
C24 C23 C22 C21 1.5(3)
C26 C23 C22 C21 -179.59(16)
C20 N19 C18 C17 -1.8(3)
C16 C17 C18 N19 1.6(3)
N9 N10 C14 C15 -1.9(2)
C11 N10 C14 C15 -178.20(15)
N9 N10 C14 C13 175.83(14)
C11 N10 C14 C13 -0.5(2)
C8 C15 C14 N10 1.48(18)
C16 C15 C14 N10 -178.85(15)
C8 C15 C14 C13 -174.9(2)
C16 C15 C14 C13 4.7(4)
C4 N3 C2 C7 1.7(2)
C4 N3 C2 C1 -177.05(15)
N3 C4 C5 C6 2.2(3)
C8 C4 C5 C6 -174.86(16)
N10 C14 C13 C12 13.5(2)
C15 C14 C13 C12 -170.1(2)
C4 C5 C6 C7 -0.2(3)
N3 C2 C7 C6 0.2(3)
C1 C2 C7 C6 178.86(18)
C5 C6 C7 C2 -0.9(3)
C14 N10 C11 C12 -12.8(2)
N9 N10 C11 C12 171.58(17)
N10 C11 C12 C13 20.4(2)
C14 C13 C12 C11 -21.0(2)
